data_1547886
loop_
_publ_author_name
'Florian Moreau'
'Ivan da Silva'
'Nada H. Al Smail'
'Timothy L. Easun'
'Mathew Savage'
'Harry G. W. Godfrey'
'Stewart F. Parker'
'Pascal Manuel'
'Sihai Yang'
'Martin Schroder'

_publ_section_title
;
 Unravelling exceptional acetylene and carbon dioxide adsorption within a
 tetra-amide functionalized metal-organic framework
;
_journal_name_full 'Nature Communications'
_journal_page_first 14085
_journal_paper_doi 10.1038/ncomms14085
_journal_volume 8
_journal_year 2017
_chemical_formula_moiety '0.25(C192 H120 Cu16 N16 O96)'
_chemical_formula_sum 'C92 H173 Cu4 N9 O49 S6'
_chemical_formula_weight 2635.90
_chemical_name_common MFM-188
_space_group_crystal_system tetragonal
_space_group_IT_number 128
_space_group_name_Hall '-P 4 2n'
_space_group_name_H-M_alt 'P 4/m n c'
_atom_sites_solution_hydrogens mixed
_atom_sites_solution_primary direct
_atom_sites_solution_secondary difmap
_audit_creation_date
;
'Tue Jul 01 14:04:53 2014'
;
_audit_creation_method
;
CrysAlisPro, Agilent Technologies,
Version 1.171.37.33 (release 27-03-2014 CrysAlis171 .NET)
(compiled Mar 27 2014,17:12:48)
;
_cell_angle_alpha 90.0
_cell_angle_beta 90.0
_cell_angle_gamma 90.0
_cell_formula_units_Z 4
_cell_length_a 18.6841(7)
_cell_length_b 18.6841(7)
_cell_length_c 34.6796(17)
_cell_measurement_reflns_used 6817
_cell_measurement_temperature 120.03(10)
_cell_measurement_theta_max 73.4400
_cell_measurement_theta_min 4.1840
_cell_volume 12106.5(9)
_computing_cell_refinement
;
CrysAlisPro, Agilent Technologies,
Version 1.171.37.33 (release 27-03-2014 CrysAlis171 .NET)
(compiled Mar 27 2014,17:12:48)
;
_computing_data_collection
;
CrysAlisPro, Agilent Technologies,
Version 1.171.37.33 (release 27-03-2014 CrysAlis171 .NET)
(compiled Mar 27 2014,17:12:48)
;
_computing_data_reduction
;
CrysAlisPro, Agilent Technologies,
Version 1.171.37.33 (release 27-03-2014 CrysAlis171 .NET)
(compiled Mar 27 2014,17:12:48)
;
_computing_molecular_graphics 'Olex2 (Dolomanov et al., 2009)'
_computing_publication_material 'Olex2 (Dolomanov et al., 2009)'
_computing_structure_refinement 'ShelXL (Sheldrick, 2008)'
_diffrn_ambient_environment N~2~
_diffrn_ambient_temperature 120.03(10)
_diffrn_detector 'CCD plate'
_diffrn_detector_area_resol_mean 10.3271
_diffrn_detector_type Atlas
_diffrn_measured_fraction_theta_full 0.980
_diffrn_measured_fraction_theta_max 0.950
_diffrn_measurement_details
;
#__ type_ start__ end____ width___ exp.time_
  1 omega   -8.00   19.00   1.0000  160.0000
omega____ theta____ kappa____ phi______ frames
    -      -38.5000   37.0000 -120.0000 27

#__ type_ start__ end____ width___ exp.time_
  2 omega  -48.00   22.00   1.0000  160.0000
omega____ theta____ kappa____ phi______ frames
    -      -38.5000   37.0000  -60.0000 70

#__ type_ start__ end____ width___ exp.time_
  3 omega   64.00  109.00   1.0000  160.0000
omega____ theta____ kappa____ phi______ frames
    -       42.7573  142.0000 -160.0000 45

#__ type_ start__ end____ width___ exp.time_
  4 omega   46.00   90.00   1.0000  640.0000
omega____ theta____ kappa____ phi______ frames
    -      104.5000  -30.0000 -120.0000 44

#__ type_ start__ end____ width___ exp.time_
  5 omega  101.00  169.00   1.0000  640.0000
omega____ theta____ kappa____ phi______ frames
    -      104.5000   30.0000  150.0000 68

#__ type_ start__ end____ width___ exp.time_
  6 omega   35.00   97.00   1.0000  640.0000
omega____ theta____ kappa____ phi______ frames
    -      104.5000  -45.0000 -180.0000 62

#__ type_ start__ end____ width___ exp.time_
  7 omega   88.00  124.00   1.0000  640.0000
omega____ theta____ kappa____ phi______ frames
    -      104.5000  -77.0000   30.0000 36

#__ type_ start__ end____ width___ exp.time_
  8 omega   13.00  114.00   1.0000  160.0000
omega____ theta____ kappa____ phi______ frames
    -       42.7573   77.0000  -60.0000 101

#__ type_ start__ end____ width___ exp.time_
  9 omega    2.00   97.00   1.0000  160.0000
omega____ theta____ kappa____ phi______ frames
    -       42.7573 -125.0000   90.0000 95

#__ type_ start__ end____ width___ exp.time_
 10 omega   18.00  111.00   1.0000  160.0000
omega____ theta____ kappa____ phi______ frames
    -       42.7573   57.0000  150.0000 93

#__ type_ start__ end____ width___ exp.time_
 11 omega   78.00  103.00   1.0000  640.0000
omega____ theta____ kappa____ phi______ frames
    -      104.5000   61.0000  -30.0000 25
;
_diffrn_measurement_device 'four-circle diffractometer'
_diffrn_measurement_device_type 'GV1000, Atlas'
_diffrn_measurement_method '\w scans'
_diffrn_orient_matrix_UB_11 0.0114585000
_diffrn_orient_matrix_UB_12 0.0032315000
_diffrn_orient_matrix_UB_13 -0.0439401000
_diffrn_orient_matrix_UB_21 0.0620756000
_diffrn_orient_matrix_UB_22 0.0532304000
_diffrn_orient_matrix_UB_23 0.0057879000
_diffrn_orient_matrix_UB_31 0.0530918000
_diffrn_orient_matrix_UB_32 -0.0628872000
_diffrn_orient_matrix_UB_33 0.0027464000
_diffrn_radiation_collimation 'focusing mirrors'
_diffrn_radiation_monochromator mirror
_diffrn_radiation_probe x-ray
_diffrn_radiation_type CuK\a
_diffrn_radiation_wavelength 1.54184
_diffrn_reflns_av_R_equivalents 0.1650
_diffrn_reflns_av_unetI/netI 0.2206
_diffrn_reflns_Laue_measured_fraction_full 0.980
_diffrn_reflns_Laue_measured_fraction_max 0.950
_diffrn_reflns_limit_h_max 22
_diffrn_reflns_limit_h_min -19
_diffrn_reflns_limit_k_max 21
_diffrn_reflns_limit_k_min -22
_diffrn_reflns_limit_l_max 43
_diffrn_reflns_limit_l_min -43
_diffrn_reflns_number 44853
_diffrn_reflns_point_group_measured_fraction_full 0.980
_diffrn_reflns_point_group_measured_fraction_max 0.950
_diffrn_reflns_theta_full 67.684
_diffrn_reflns_theta_max 74.488
_diffrn_reflns_theta_min 2.686
_diffrn_source 'rotating-anode X-ray tube'
_diffrn_source_target Cu
_diffrn_source_type 'GV1000 (Cu) X-ray Source'
_exptl_absorpt_coefficient_mu 2.235
_exptl_absorpt_correction_T_max 0.973
_exptl_absorpt_correction_T_min 0.747
_exptl_absorpt_correction_type gaussian
_exptl_absorpt_process_details
;
CrysAlisPro, Agilent Technologies,
Version 1.171.37.33 (release 27-03-2014 CrysAlis171 .NET)
(compiled Mar 27 2014,17:12:48)
Numerical absorption correction based on gaussian integration over
			a multifaceted crystal model
Empirical absorption correction using spherical harmonics,
 implemented in SCALE3 ABSPACK scaling algorithm.
;
_exptl_crystal_colour blue
_exptl_crystal_density_diffrn 1.446
_exptl_crystal_description plate
_exptl_crystal_F_000 5568
_exptl_crystal_size_max 0.1427
_exptl_crystal_size_mid 0.1400
_exptl_crystal_size_min 0.0120
_platon_squeeze_details
;
Approximately 68% of the unit cell volume comprises a large region of
disordered solvent which could not be modelled as discrete atomic sites.
We employed PLATON SQUEEZE to calculate the contribution to the diffraction
from the solvent region and thereby produced a set of solvent-free diffraction
intensities. SQUEEZE estimated a total count of 3034 electrons per unit cell,
which were assigned to be 24 EtOH, 20 DEF, 24 DMSO and 32 water molecules per unit cell. 
The final formula was calculated from TGA combined with elemental analysis data.
;
_refine_diff_density_max 1.261
_refine_diff_density_min -0.425
_refine_diff_density_rms 0.093
_refine_ls_extinction_coef .
_refine_ls_extinction_method none
_refine_ls_goodness_of_fit_ref 0.915
_refine_ls_hydrogen_treatment constr
_refine_ls_matrix_type full
_refine_ls_number_parameters 185
_refine_ls_number_reflns 6006
_refine_ls_number_restraints 0
_refine_ls_restrained_S_all 0.915
_refine_ls_R_factor_all 0.1305
_refine_ls_R_factor_gt 0.0855
_refine_ls_shift/su_max 0.000
_refine_ls_shift/su_mean 0.000
_refine_ls_structure_factor_coef Fsqd
_refine_ls_weighting_details 'w=1/[\s^2^(Fo^2^)+(0.1612P)^2^] where P=(Fo^2^+2Fc^2^)/3'
_refine_ls_weighting_scheme calc
_refine_ls_wR_factor_gt 0.2263
_refine_ls_wR_factor_ref 0.2746
_reflns_Friedel_coverage 0.000
_reflns_Friedel_fraction_full .
_reflns_Friedel_fraction_max .
_reflns_number_gt 3021
_reflns_number_total 6006
_reflns_threshold_expression 'I > 2\s(I)'
_cod_data_source_file ncomms14085-s2.cif
_cod_data_source_block cufyni_sq
_cod_database_code 1547886
_nottingham_internal_coll_name CUFYNI
_nottingham_internal_coll_number 13733
_nottingham_internal_coll_client FYM/MS
_nottingham_internal_coll_type custom
_nottingham_internal_coll_frame_method 'omega scans'
_nottingham_internal_coll_frame_time '160.0000, 640.0000'
_nottingham_internal_coll_frame_width 1.0000
_nottingham_internal_coll_user pczfym
_nottingham_internal_coll_location NOTTS
_nottingham_internal_process_user pczfym
_platon_squeeze_void_probe_radius 1.20
_shelx_shelxl_version_number 2014/7
_chemical_oxdiff_formula 'C48 H30 N4 O24 Cu4'
_shelx_space_group_comment
;
The symmetry employed for this shelxl refinement is uniquely defined
by the following loop, which should always be used as a source of
symmetry information in preference to the above space-group names.
They are only intended as comments.
;
_cell_oxdiff_angle_alpha 89.893(3)
_cell_oxdiff_angle_beta 90.028(3)
_cell_oxdiff_angle_gamma 90.021(4)
_cell_oxdiff_length_a 18.6775(9)
_cell_oxdiff_length_b 18.6843(9)
_cell_oxdiff_length_c 34.6916(11)
_cell_oxdiff_measurement_reflns_used 6820
_cell_oxdiff_volume 12106.5(9)
_reflns_odcompleteness_completeness 97.93
_reflns_odcompleteness_iscentric 1
_reflns_odcompleteness_theta 66.97
_olex2_refinement_description
;
1. Fixed Uiso
 At 1.2 times of:
  All C(H) groups, All N(H) groups
 At 1.5 times of:
  All O(H,H) groups
2.a Rotating group:
 O6(H6A,H6B)
2.b Aromatic/amide H refined with riding coordinates:
 C11(H11), C12(H12), C15(H15), C18(H18), C21(H21), N1(H1)
;
_olex2_exptl_crystal_mounting_method "'in fomblin film on a micromount"
_olex2_submission_special_instructions 'No special instructions were received'

loop_
_space_group_symop_id
_space_group_symop_operation_xyz
1 'x, y, z'
2 '-y, x, z'
3 '-x, -y, z'
4 'y, -x, z'
5 'x+1/2, -y+1/2, -z+1/2'
6 '-x+1/2, y+1/2, -z+1/2'
7 'y+1/2, x+1/2, -z+1/2'
8 '-y+1/2, -x+1/2, -z+1/2'
9 '-x, -y, -z'
10 'y, -x, -z'
11 'x, y, -z'
12 '-y, x, -z'
13 '-x-1/2, y-1/2, z-1/2'
14 'x-1/2, -y-1/2, z-1/2'
15 '-y-1/2, -x-1/2, z-1/2'
16 'y-1/2, x-1/2, z-1/2'

loop_
_atom_site_label
_atom_site_type_symbol
_atom_site_fract_x
_atom_site_fract_y
_atom_site_fract_z
_atom_site_U_iso_or_equiv
_atom_site_adp_type
_atom_site_occupancy
_atom_site_site_symmetry_order
_atom_site_calc_flag
_atom_site_refinement_flags_posn
_atom_site_refinement_flags_adp
_atom_site_refinement_flags_occupancy
_atom_site_disorder_assembly
_atom_site_disorder_group
Cu1 Cu 0.73801(4) 0.30469(4) 0.22116(2) 0.0487(3) Uani 1 1 d . . . . .
O1 O 0.8370(2) 0.3128(2) 0.20199(9) 0.0631(10) Uani 1 1 d . . . . .
O2 O 0.7328(2) 0.2124(2) 0.19641(9) 0.0656(10) Uani 1 1 d . . . . .
O3 O 0.6538(2) 0.2775(2) 0.25242(10) 0.0610(10) Uani 1 1 d . . . . .
O4 O 0.7493(2) 0.39063(19) 0.25100(9) 0.0589(9) Uani 1 1 d . . . . .
C5 C 0.8894(3) 0.2827(3) 0.21685(14) 0.0560(12) Uani 1 1 d . . . . .
O6 O 0.6866(3) 0.3580(3) 0.17439(12) 0.0964(16) Uani 1 1 d . . . . .
H6A H 0.6685 0.4082 0.1741 0.145 Uiso 1 1 d GR . . . .
H6B H 0.6756 0.3378 0.1483 0.145 Uiso 1 1 d GR . . . .
C7 C 1.1556(3) 0.2507(3) 0.21443(13) 0.0593(14) Uani 1 1 d . . . . .
C8 C 1.0876(3) 0.2671(3) 0.19459(13) 0.0634(15) Uani 1 1 d . . . . .
C10 C 0.9601(3) 0.2869(3) 0.19583(14) 0.0614(14) Uani 1 1 d . . . . .
C11 C 1.0230(3) 0.2641(3) 0.21442(13) 0.0569(13) Uani 1 1 d . . . . .
H11 H 1.0214 0.2473 0.2396 0.068 Uiso 1 1 calc R . . . .
C12 C 1.0891(3) 0.2912(4) 0.15650(14) 0.0739(18) Uani 1 1 d . . . . .
H12 H 1.1324 0.2934 0.1433 0.089 Uiso 1 1 calc R . . . .
C14 C 1.0262(3) 0.3118(4) 0.13840(14) 0.080(2) Uani 1 1 d . . . . .
C15 C 0.9620(3) 0.3094(4) 0.15841(14) 0.0671(16) Uani 1 1 d . . . . .
H15 H 0.9198 0.3232 0.1462 0.081 Uiso 1 1 calc R . . . .
C16 C 1.0128(5) 0.4619(5) 0.0000 0.073(3) Uani 1 2 d S T P . .
C18 C 1.0726(5) 0.3246(7) 0.0000 0.088(3) Uani 1 2 d S T P . .
H18 H 1.0954 0.2804 0.0000 0.106 Uiso 1 2 calc RS T P . .
C21 C 1.0284(4) 0.4253(5) 0.03432(14) 0.087(2) Uani 1 1 d . . . . .
H21 H 1.0198 0.4480 0.0577 0.104 Uiso 1 1 calc R . . . .
C22 C 1.0557(4) 0.3575(5) 0.03445(15) 0.081(2) Uani 1 1 d . . . . .
O0AA O 1.1221(4) 0.2808(4) 0.07506(13) 0.133(3) Uani 1 1 d . . . . .
C3 C 1.0704(5) 0.3209(5) 0.07152(16) 0.096(2) Uani 1 1 d . . . . .
N1 N 1.0240(3) 0.3351(5) 0.09972(14) 0.110(2) Uani 1 1 d . . . . .
H1 H 0.9883 0.3617 0.0935 0.132 Uiso 1 1 calc R . . . .

loop_
_atom_site_aniso_label
_atom_site_aniso_U_11
_atom_site_aniso_U_22
_atom_site_aniso_U_33
_atom_site_aniso_U_23
_atom_site_aniso_U_13
_atom_site_aniso_U_12
Cu1 0.0550(5) 0.0541(5) 0.0369(4) 0.0051(3) -0.0048(3) 0.0021(3)
O1 0.058(2) 0.079(3) 0.0522(17) 0.0173(18) 0.0011(16) 0.011(2)
O2 0.099(3) 0.057(2) 0.0404(16) -0.0019(15) -0.0094(18) 0.002(2)
O3 0.054(2) 0.078(3) 0.0505(17) 0.0107(17) 0.0031(16) 0.003(2)
O4 0.074(2) 0.059(2) 0.0436(15) -0.0003(15) -0.0112(15) -0.0024(19)
C5 0.059(3) 0.061(3) 0.048(2) -0.002(2) -0.005(2) -0.009(3)
O6 0.123(4) 0.098(3) 0.068(2) 0.020(2) -0.029(3) 0.020(3)
C7 0.065(3) 0.074(4) 0.039(2) 0.003(2) 0.001(2) 0.000(3)
C8 0.068(3) 0.087(4) 0.035(2) 0.000(2) 0.007(2) 0.004(3)
C10 0.053(3) 0.088(4) 0.043(2) 0.001(2) 0.007(2) 0.005(3)
C11 0.061(3) 0.069(3) 0.040(2) 0.001(2) 0.000(2) 0.000(3)
C12 0.064(3) 0.117(5) 0.041(2) -0.004(3) 0.000(2) 0.018(4)
C14 0.066(4) 0.134(6) 0.038(2) 0.007(3) 0.002(2) 0.003(4)
C15 0.057(3) 0.101(5) 0.043(2) 0.001(3) -0.004(2) 0.009(3)
C16 0.062(5) 0.126(8) 0.032(3) 0.000 0.000 -0.009(5)
C18 0.078(6) 0.139(9) 0.048(4) 0.000 0.000 0.007(6)
C21 0.075(4) 0.150(7) 0.035(2) 0.001(3) 0.005(3) 0.007(5)
C22 0.070(4) 0.131(6) 0.043(3) -0.005(3) 0.008(3) 0.001(4)
O0AA 0.161(6) 0.192(7) 0.047(2) 0.004(3) 0.018(3) 0.076(5)
C3 0.096(5) 0.146(7) 0.046(3) 0.006(4) 0.009(3) 0.031(5)
N1 0.076(4) 0.206(8) 0.048(2) 0.023(4) 0.007(2) 0.031(4)

loop_
_atom_type_symbol
_atom_type_description
_atom_type_scat_dispersion_real
_atom_type_scat_dispersion_imag
_atom_type_scat_source
C C 0.0181 0.0091 'International Tables Vol C Tables 4.2.6.8 and 6.1.1.4'
H H 0.0000 0.0000 'International Tables Vol C Tables 4.2.6.8 and 6.1.1.4'
N N 0.0311 0.0180 'International Tables Vol C Tables 4.2.6.8 and 6.1.1.4'
O O 0.0492 0.0322 'International Tables Vol C Tables 4.2.6.8 and 6.1.1.4'
S S 0.3331 0.5567 'International Tables Vol C Tables 4.2.6.8 and 6.1.1.4'
Cu Cu -1.9646 0.5888 'International Tables Vol C Tables 4.2.6.8 and 6.1.1.4'

loop_
_exptl_crystal_face_index_h
_exptl_crystal_face_index_k
_exptl_crystal_face_index_l
_exptl_crystal_face_perp_dist
_exptl_oxdiff_crystal_face_indexfrac_h
_exptl_oxdiff_crystal_face_indexfrac_k
_exptl_oxdiff_crystal_face_indexfrac_l
_exptl_oxdiff_crystal_face_x
_exptl_oxdiff_crystal_face_y
_exptl_oxdiff_crystal_face_z
0 -1 0 0.0731 0.0015 -0.9997 -0.0020 -0.0031 -0.0531 0.0629
0 1 0 0.0695 -0.0015 0.9997 0.0020 0.0031 0.0531 -0.0629
-1 0 0 0.0643 -1.0004 -0.0008 0.0012 -0.0115 -0.0621 -0.0531
1 0 0 0.0758 1.0004 0.0008 -0.0012 0.0115 0.0621 0.0531
0 0 -1 0.0010 0.0004 -0.0002 -1.0000 0.0439 -0.0058 -0.0027
0 0 1 0.0110 -0.0004 0.0002 1.0000 -0.0439 0.0058 0.0027
-1 -1 0 0.0787 -0.9989 -1.0005 -0.0008 -0.0146 -0.1153 0.0099

loop_
_geom_angle_atom_site_label_1
_geom_angle_atom_site_label_2
_geom_angle_atom_site_label_3
_geom_angle
_geom_angle_site_symmetry_1
_geom_angle_site_symmetry_3
O1 Cu1 Cu1 81.39(10) . 7_545
O1 Cu1 O3 162.01(15) . .
O1 Cu1 O6 97.51(18) . .
O2 Cu1 Cu1 86.54(11) . 7_545
O2 Cu1 O1 88.03(18) . .
O2 Cu1 O3 88.51(17) . .
O2 Cu1 O6 93.22(18) . .
O3 Cu1 Cu1 80.79(10) . 7_545
O3 Cu1 O6 100.30(18) . .
O4 Cu1 Cu1 86.28(10) . 7_545
O4 Cu1 O1 90.84(17) . .
O4 Cu1 O2 172.82(15) . .
O4 Cu1 O3 90.40(17) . .
O4 Cu1 O6 93.96(17) . .
O6 Cu1 Cu1 178.88(16) . 7_545
C5 O1 Cu1 124.4(3) . .
C7 O2 Cu1 121.1(3) 2_645 .
C7 O3 Cu1 125.8(4) 5_455 .
C5 O4 Cu1 120.6(4) 7_545 .
O1 C5 O4 126.7(5) . 7_545
O1 C5 C10 117.8(5) . .
O4 C5 C10 115.6(5) 7_545 .
Cu1 O6 H6A 126.9 . .
Cu1 O6 H6B 127.1 . .
H6A O6 H6B 106.0 . .
O2 C7 C8 116.1(4) 4_665 .
O3 C7 O2 124.8(5) 5 4_665
O3 C7 C8 119.1(5) 5 .
C11 C8 C7 120.6(4) . .
C11 C8 C12 120.0(5) . .
C12 C8 C7 119.3(5) . .
C11 C10 C5 119.6(4) . .
C15 C10 C5 119.8(5) . .
C15 C10 C11 120.5(5) . .
C8 C11 C10 119.1(4) . .
C8 C11 H11 120.4 . .
C10 C11 H11 120.4 . .
C8 C12 H12 120.0 . .
C14 C12 C8 120.0(6) . .
C14 C12 H12 120.0 . .
C12 C14 N1 122.7(5) . .
C15 C14 C12 119.8(5) . .
C15 C14 N1 117.4(5) . .
C10 C15 C14 120.5(5) . .
C10 C15 H15 119.7 . .
C14 C15 H15 119.7 . .
C21 C16 C16 121.8(5) . 9_765
C21 C16 C16 121.8(5) 11 9_765
C21 C16 C21 116.1(10) . 11
C22 C18 H18 120.1 . .
C22 C18 H18 120.1 11 .
C22 C18 C22 119.8(11) . 11
C16 C21 H21 118.9 . .
C22 C21 C16 122.1(6) . .
C22 C21 H21 118.9 . .
C18 C22 C3 120.2(8) . .
C21 C22 C18 119.7(7) . .
C21 C22 C3 120.0(6) . .
O0AA C3 C22 120.9(6) . .
O0AA C3 N1 124.0(6) . .
N1 C3 C22 115.1(7) . .
C14 N1 H1 115.9 . .
C3 N1 C14 128.1(7) . .
C3 N1 H1 115.9 . .

loop_
_geom_bond_atom_site_label_1
_geom_bond_atom_site_label_2
_geom_bond_distance
_geom_bond_site_symmetry_2
Cu1 Cu1 2.6657(13) 7_545
Cu1 O1 1.972(4) .
Cu1 O2 1.928(4) .
Cu1 O3 1.977(4) .
Cu1 O4 1.922(4) .
Cu1 O6 2.132(4) .
O1 C5 1.241(7) .
O2 C7 1.270(7) 2_645
O3 C7 1.265(6) 5_455
O4 C5 1.277(6) 7_545
C5 O4 1.278(6) 7_545
C5 C10 1.510(8) .
O6 H6A 0.9980 .
O6 H6B 1.0006 .
C7 O2 1.270(7) 4_665
C7 O3 1.265(6) 5
C7 C8 1.478(8) .
C8 C11 1.390(7) .
C8 C12 1.396(7) .
C10 C11 1.406(7) .
C10 C15 1.365(7) .
C11 H11 0.9300 .
C12 H12 0.9300 .
C12 C14 1.388(8) .
C14 C15 1.387(8) .
C14 N1 1.411(7) .
C15 H15 0.9300 .
C16 C16 1.50(2) 9_765
C16 C21 1.403(8) 11
C16 C21 1.402(8) .
C18 H18 0.9300 .
C18 C22 1.381(8) .
C18 C22 1.381(8) 11
C21 H21 0.9300 .
C21 C22 1.366(11) .
C22 C3 1.482(9) .
O0AA C3 1.228(9) .
C3 N1 1.333(8) .
N1 H1 0.8600 .

loop_
_geom_torsion_atom_site_label_1
_geom_torsion_atom_site_label_2
_geom_torsion_atom_site_label_3
_geom_torsion_atom_site_label_4
_geom_torsion
_geom_torsion_site_symmetry_1
_geom_torsion_site_symmetry_2
_geom_torsion_site_symmetry_3
_geom_torsion_site_symmetry_4
Cu1 O1 C5 O4 -9.2(8) . . . 7_545
Cu1 O1 C5 C10 172.6(4) . . . .
O1 C5 C10 C11 169.5(5) . . . .
O1 C5 C10 C15 -13.7(9) . . . .
O2 C7 C8 C11 -167.6(6) 4_665 . . .
O2 C7 C8 C12 7.3(9) 4_665 . . .
O3 C7 C8 C11 11.7(9) 5 . . .
O3 C7 C8 C12 -173.4(6) 5 . . .
O4 C5 C10 C11 -8.9(8) 7_545 . . .
O4 C5 C10 C15 167.9(6) 7_545 . . .
C5 C10 C11 C8 178.9(5) . . . .
C5 C10 C15 C14 -178.4(6) . . . .
C7 C8 C11 C10 173.7(6) . . . .
C7 C8 C12 C14 -175.2(6) . . . .
C8 C12 C14 C15 0.8(11) . . . .
C8 C12 C14 N1 -178.5(7) . . . .
C11 C8 C12 C14 -0.3(11) . . . .
C11 C10 C15 C14 -1.6(10) . . . .
C12 C8 C11 C10 -1.2(9) . . . .
C12 C14 C15 C10 0.1(11) . . . .
C12 C14 N1 C3 23.2(15) . . . .
C15 C10 C11 C8 2.1(9) . . . .
C15 C14 N1 C3 -156.1(9) . . . .
C16 C16 C21 C22 -176.0(9) 9_765 . . .
C16 C21 C22 C18 3.7(13) . . . .
C16 C21 C22 C3 -179.3(8) . . . .
C18 C22 C3 O0AA 32.7(14) . . . .
C18 C22 C3 N1 -147.3(9) . . . .
C21 C16 C21 C22 -1.3(14) 11 . . .
C21 C22 C3 O0AA -144.3(9) . . . .
C21 C22 C3 N1 35.7(12) . . . .
C22 C18 C22 C21 -6.1(15) 11 . . .
C22 C18 C22 C3 176.9(6) 11 . . .
C22 C3 N1 C14 -176.0(8) . . . .
O0AA C3 N1 C14 4.0(17) . . . .
N1 C14 C15 C10 179.5(7) . . . .

loop_
_platon_squeeze_void_nr
_platon_squeeze_void_average_x
_platon_squeeze_void_average_y
_platon_squeeze_void_average_z
_platon_squeeze_void_volume
_platon_squeeze_void_count_electrons
_platon_squeeze_void_content
1 -0.049 -0.024 -0.005 8270 3034 '24(C2 H6 O), 32(H2 O), 20(C5 H11 N O), 24(C2 H6 S O)'
